data_4120278
loop_
_publ_author_name
'Cl\'ement Camp'
'Jacques P\'ecaut'
'Marinella Mazzanti'

_publ_section_title
;
 Tuning Uranium-Nitrogen Multiple Bond Formation with Ancillary Siloxide
 Ligands
;
_journal_name_full 'Journal of the American Chemical Society'
_journal_page_first 12101
_journal_page_last 12111
_journal_paper_doi 10.1021/ja405815b
_journal_volume 135
_journal_year 2013
_chemical_formula_sum 'C48 H108 O16 Si4 U'
_chemical_formula_weight 1291.73
_chemical_name_systematic
; 
 ? 
;
_space_group_IT_number 12
_symmetry_cell_setting monoclinic
_symmetry_space_group_name_Hall '-C 2y'
_symmetry_space_group_name_H-M 'C 1 2/m 1'
_atom_sites_solution_hydrogens geom
_atom_sites_solution_primary direct
_atom_sites_solution_secondary difmap
_audit_creation_method SHELXL-97
_cell_angle_alpha 90.00
_cell_angle_beta 96.462(4)
_cell_angle_gamma 90.00
_cell_formula_units_Z 4
_cell_length_a 24.1332(9)
_cell_length_b 13.5042(6)
_cell_length_c 20.4034(9)
_cell_measurement_reflns_used 4982
_cell_measurement_temperature 150(2)
_cell_measurement_theta_max 32.4594
_cell_measurement_theta_min 3.3915
_cell_volume 6607.2(5)
_computing_cell_refinement
;
CrysAlisPro, Agilent Technologies,
Version 1.171.36.20 (release 27-06-2012 CrysAlis171 .NET)
(compiled Jul 11 2012,15:38:31)
;
_computing_data_collection
;
CrysAlisPro, Agilent Technologies,
Version 1.171.36.20 (release 27-06-2012 CrysAlis171 .NET)
(compiled Jul 11 2012,15:38:31)
;
_computing_data_reduction
;
CrysAlisPro, Agilent Technologies,
Version 1.171.36.20 (release 27-06-2012 CrysAlis171 .NET)
(compiled Jul 11 2012,15:38:31)
;
_computing_structure_refinement 'SHELXL-97 (Sheldrick, 1997)'
_computing_structure_solution 'SHELXS-97 (Sheldrick, 1990)'
_diffrn_ambient_temperature 150(2)
_diffrn_detector_area_resol_mean 15.9653
_diffrn_measured_fraction_theta_full 0.990
_diffrn_measured_fraction_theta_max 0.990
_diffrn_measurement_details
;
  1 omega   -4.00   96.00   1.0000    2.0000
omega____ theta____ kappa____ phi______ frames
    -       25.5614   77.0000  -60.0000 100

  2 omega  -87.00   26.00   1.0000    2.0000
omega____ theta____ kappa____ phi______ frames
    -      -27.2801    0.0000  -30.0000 113

  3 omega  -71.00  -23.00   1.0000    2.0000
omega____ theta____ kappa____ phi______ frames
    -      -27.2801   19.0000   60.0000 48

  4 omega   -6.00   22.00   1.0000    2.0000
omega____ theta____ kappa____ phi______ frames
    -       25.4051   19.0000  -90.0000 28

;
_diffrn_measurement_device_type 'Xcalibur, Sapphire3'
_diffrn_measurement_method '\w scans'
_diffrn_radiation_monochromator graphite
_diffrn_radiation_source 'fine-focus sealed tube'
_diffrn_radiation_type MoK\a
_diffrn_radiation_wavelength 0.71073
_diffrn_reflns_av_R_equivalents 0.0462
_diffrn_reflns_av_sigmaI/netI 0.0670
_diffrn_reflns_limit_h_max 32
_diffrn_reflns_limit_h_min -31
_diffrn_reflns_limit_k_max 15
_diffrn_reflns_limit_k_min -17
_diffrn_reflns_limit_l_max 27
_diffrn_reflns_limit_l_min -27
_diffrn_reflns_number 20116
_diffrn_reflns_theta_full 28.28
_diffrn_reflns_theta_max 28.28
_diffrn_reflns_theta_min 3.40
_exptl_absorpt_coefficient_mu 2.584
_exptl_absorpt_correction_T_max 0.5795
_exptl_absorpt_correction_T_min 0.2890
_exptl_absorpt_correction_type multi-scan
_exptl_absorpt_process_details
;
CrysAlisPro, Agilent Technologies,
Version 1.171.36.20 (release 27-06-2012 CrysAlis171 .NET)
(compiled Jul 11 2012,15:38:31)
empirical absorption correction using spherical harmonics,
 implemented in SCALE3 ABSPACK scaling algorithm.
;
_exptl_crystal_colour 'light green'
_exptl_crystal_density_diffrn 1.299
_exptl_crystal_description block
_exptl_crystal_F_000 2688
_exptl_crystal_size_max 0.64
_exptl_crystal_size_mid 0.53
_exptl_crystal_size_min 0.24
_refine_diff_density_max 2.798
_refine_diff_density_min -1.553
_refine_diff_density_rms 0.117
_refine_ls_extinction_method none
_refine_ls_goodness_of_fit_ref 1.098
_refine_ls_hydrogen_treatment noref
_refine_ls_matrix_type full
_refine_ls_number_parameters 604
_refine_ls_number_reflns 8461
_refine_ls_number_restraints 0
_refine_ls_restrained_S_all 1.098
_refine_ls_R_factor_all 0.0602
_refine_ls_R_factor_gt 0.0459
_refine_ls_shift/su_max 0.001
_refine_ls_shift/su_mean 0.000
_refine_ls_structure_factor_coef Fsqd
_refine_ls_weighting_details 'calc w=1/[\s^2^(Fo^2^)+(0.0436P)^2^+7.5926P] where P=(Fo^2^+2Fc^2^)/3'
_refine_ls_weighting_scheme calc
_refine_ls_wR_factor_gt 0.1007
_refine_ls_wR_factor_ref 0.1070
_reflns_number_gt 7113
_reflns_number_total 8461
_reflns_threshold_expression >2sigma(I)
_cod_data_source_file ja405815b_si_002_01.cif
_cod_data_source_block 3
_cod_original_sg_symbol_H-M 'C 2/m '
_cod_database_code 4120278

loop_
_symmetry_equiv_pos_as_xyz
'x, y, z'
'-x, y, -z'
'x+1/2, y+1/2, z'
'-x+1/2, y+1/2, -z'
'-x, -y, -z'
'x, -y, z'
'-x+1/2, -y+1/2, -z'
'x+1/2, -y+1/2, z'

loop_
_atom_site_label
_atom_site_type_symbol
_atom_site_fract_x
_atom_site_fract_y
_atom_site_fract_z
_atom_site_U_iso_or_equiv
_atom_site_adp_type
_atom_site_occupancy
_atom_site_symmetry_multiplicity
_atom_site_calc_flag
_atom_site_refinement_flags
U1 U 0.360876(9) 0.5000 0.749718(11) 0.02676(8) Uani 1 2 d S
Si1 Si 0.26731(11) 0.4464(2) 0.63762(13) 0.0336(5) Uani 0.50 1 d P
O1 O 0.2891(3) 0.5405(4) 0.6792(3) 0.0382(15) Uani 0.50 1 d P
O2 O 0.3094(2) 0.3648(4) 0.6798(3) 0.0307(13) Uani 0.50 1 d P
O3 O 0.2745(3) 0.4515(5) 0.5603(3) 0.0446(16) Uani 0.50 1 d P
O4 O 0.2047(3) 0.4100(5) 0.6444(3) 0.0432(16) Uani 0.50 1 d P
C3 C 0.3145(6) 0.2245(8) 0.6072(5) 0.059(3) Uani 0.50 1 d P
H3A H 0.2817 0.2494 0.5793 0.089 Uiso 0.50 1 d P
H3B H 0.3484 0.2506 0.5915 0.089 Uiso 0.50 1 d P
H3C H 0.3149 0.1519 0.6055 0.089 Uiso 0.50 1 d P
C4 C 0.2514(16) 0.206(3) 0.7021(19) 0.116(13) Uani 0.50 1 d P
H4A H 0.2447 0.2297 0.7435 0.173 Uiso 0.50 1 d P
H4B H 0.2200 0.2218 0.6676 0.173 Uiso 0.50 1 d P
H4C H 0.2558 0.1324 0.7021 0.173 Uiso 0.50 1 d P
C5 C 0.3126(3) 0.5000 0.5232(4) 0.053(2) Uani 1 2 d S
C6 C 0.2868(7) 0.6057(14) 0.5077(9) 0.105(7) Uani 0.50 1 d P
H6A H 0.2510 0.5985 0.4798 0.158 Uiso 0.50 1 d P
H6B H 0.2807 0.6386 0.5488 0.158 Uiso 0.50 1 d P
H6C H 0.3124 0.6449 0.4842 0.158 Uiso 0.50 1 d P
C7 C 0.3166(8) 0.4426(15) 0.4611(7) 0.111(7) Uani 0.50 1 d P
H7A H 0.3226 0.3725 0.4720 0.167 Uiso 0.50 1 d P
H7B H 0.2818 0.4503 0.4318 0.167 Uiso 0.50 1 d P
H7C H 0.3478 0.4678 0.4393 0.167 Uiso 0.50 1 d P
C8 C 0.3696(4) 0.5000 0.5614(4) 0.080(3) Uani 1 2 d S
H8A H 0.3704 0.5476 0.5978 0.119 Uiso 0.50 1 d P
H8B H 0.3780 0.4336 0.5792 0.119 Uiso 0.50 1 d P
H8C H 0.3973 0.5187 0.5322 0.119 Uiso 0.50 1 d P
C9 C 0.1510(8) 0.4429(15) 0.6139(7) 0.044(4) Uani 0.50 1 d P
C10 C 0.1117(7) 0.421(2) 0.6622(10) 0.193(15) Uani 0.50 1 d P
H10A H 0.1070 0.3506 0.6656 0.290 Uiso 0.50 1 d P
H10B H 0.1266 0.4488 0.7056 0.290 Uiso 0.50 1 d P
H10C H 0.0759 0.4534 0.6480 0.290 Uiso 0.50 1 d P
C11 C 0.1384(8) 0.4004(19) 0.5506(10) 0.137(9) Uani 0.50 1 d P
H11A H 0.1724 0.3770 0.5341 0.206 Uiso 0.50 1 d P
H11B H 0.1131 0.3433 0.5544 0.206 Uiso 0.50 1 d P
H11C H 0.1196 0.4488 0.5202 0.206 Uiso 0.50 1 d P
C12 C 0.1522(13) 0.550(3) 0.608(2) 0.175(18) Uani 0.50 1 d P
H12A H 0.1218 0.5807 0.6294 0.262 Uiso 0.50 1 d P
H12B H 0.1877 0.5781 0.6258 0.262 Uiso 0.50 1 d P
H12C H 0.1456 0.5689 0.5597 0.262 Uiso 0.50 1 d P
C21 C 0.5097(4) 0.2957(7) 0.5886(4) 0.039(2) Uani 0.50 1 d P
C22 C 0.5728(4) 0.3041(9) 0.6055(5) 0.050(3) Uani 0.50 1 d P
H22A H 0.5843 0.3729 0.5999 0.075 Uiso 0.50 1 d P
H22B H 0.5829 0.2837 0.6514 0.075 Uiso 0.50 1 d P
H22C H 0.5915 0.2612 0.5762 0.075 Uiso 0.50 1 d P
Si2 Si 0.49362(10) 0.39177(18) 0.70580(11) 0.0288(5) Uani 0.50 1 d P
O21 O 0.4379(2) 0.4498(4) 0.7239(3) 0.0306(12) Uani 0.50 1 d P
O22 O 0.4807(3) 0.3623(5) 0.6285(3) 0.0342(14) Uani 0.50 1 d P
O23 O 0.5042(3) 0.2880(5) 0.7449(3) 0.0350(14) Uani 0.50 1 d P
O24 O 0.5503(6) 0.4590(11) 0.7228(8) 0.034(3) Uani 0.50 1 d P
C23 C 0.4901(5) 0.1915(9) 0.5977(6) 0.056(3) Uani 0.50 1 d P
H23A H 0.5015 0.1705 0.6431 0.084 Uiso 0.50 1 d P
H23B H 0.4494 0.1891 0.5888 0.084 Uiso 0.50 1 d P
H23C H 0.5067 0.1475 0.5671 0.084 Uiso 0.50 1 d P
C24 C 0.4926(6) 0.3285(10) 0.5175(5) 0.064(4) Uani 0.50 1 d P
H24A H 0.4518 0.3294 0.5088 0.096 Uiso 0.50 1 d P
H24B H 0.5072 0.3950 0.5109 0.096 Uiso 0.50 1 d P
H24C H 0.5077 0.2821 0.4871 0.096 Uiso 0.50 1 d P
C25 C 0.5273(4) 0.2639(8) 0.8111(5) 0.043(2) Uani 0.50 1 d P
C26 C 0.5045(5) 0.3338(10) 0.8595(5) 0.059(3) Uani 0.50 1 d P
H26A H 0.5135 0.4022 0.8483 0.088 Uiso 0.50 1 d P
H26B H 0.4640 0.3261 0.8571 0.088 Uiso 0.50 1 d P
H26C H 0.5216 0.3186 0.9041 0.088 Uiso 0.50 1 d P
C27 C 0.5089(5) 0.1550(9) 0.8218(6) 0.057(3) Uani 0.50 1 d P
H27A H 0.4689 0.1527 0.8241 0.086 Uiso 0.50 1 d P
H27B H 0.5185 0.1142 0.7848 0.086 Uiso 0.50 1 d P
H27C H 0.5289 0.1299 0.8630 0.086 Uiso 0.50 1 d P
C28 C 0.5908(5) 0.2702(10) 0.8151(6) 0.061(3) Uani 0.50 1 d P
H28A H 0.6038 0.2300 0.7798 0.092 Uiso 0.50 1 d P
H28B H 0.6020 0.3391 0.8102 0.092 Uiso 0.50 1 d P
H28C H 0.6072 0.2449 0.8580 0.092 Uiso 0.50 1 d P
C29 C 0.5613(10) 0.5612(17) 0.7106(12) 0.033(3) Uani 0.50 1 d P
C30 C 0.5378(5) 0.5887(9) 0.6415(6) 0.057(3) Uani 0.50 1 d P
H30A H 0.5498 0.5409 0.6100 0.085 Uiso 0.50 1 d P
H30B H 0.4970 0.5891 0.6387 0.085 Uiso 0.50 1 d P
H30C H 0.5510 0.6551 0.6312 0.085 Uiso 0.50 1 d P
C31 C 0.6251(4) 0.5670(9) 0.7176(6) 0.053(3) Uani 0.50 1 d P
H31A H 0.6401 0.5501 0.7631 0.079 Uiso 0.50 1 d P
H31B H 0.6397 0.5197 0.6872 0.079 Uiso 0.50 1 d P
H31C H 0.6365 0.6339 0.7073 0.079 Uiso 0.50 1 d P
C32 C 0.5392(4) 0.6247(8) 0.7614(6) 0.049(3) Uani 0.50 1 d P
H32A H 0.4983 0.6209 0.7558 0.074 Uiso 0.50 1 d P
H32B H 0.5532 0.6015 0.8057 0.074 Uiso 0.50 1 d P
H32C H 0.5508 0.6932 0.7558 0.074 Uiso 0.50 1 d P
C41 C 0.2002(4) 0.3819(8) 0.8765(5) 0.048(3) Uani 0.50 1 d P
C42 C 0.1847(5) 0.3922(9) 0.9455(6) 0.061(3) Uani 0.50 1 d P
H42A H 0.1869 0.3276 0.9674 0.091 Uiso 0.50 1 d P
H42B H 0.2103 0.4385 0.9704 0.091 Uiso 0.50 1 d P
H42C H 0.1465 0.4177 0.9437 0.091 Uiso 0.50 1 d P
Si3 Si 0.31735(11) 0.37644(19) 0.89830(12) 0.0330(5) Uani 0.50 1 d P
O41 O 0.3399(3) 0.4376(5) 0.8388(3) 0.0383(15) Uani 0.50 1 d P
O42 O 0.2545(3) 0.3352(5) 0.8795(3) 0.0409(15) Uani 0.50 1 d P
O43 O 0.3162(3) 0.4451(6) 0.9638(3) 0.0427(16) Uani 0.50 1 d P
O44 O 0.3578(3) 0.2814(5) 0.9108(3) 0.0395(15) Uani 0.50 1 d P
C43 C 0.1617(5) 0.3128(11) 0.8349(7) 0.077(4) Uani 0.50 1 d P
H43A H 0.1745 0.3049 0.7914 0.115 Uiso 0.50 1 d P
H43B H 0.1610 0.2480 0.8566 0.115 Uiso 0.50 1 d P
H43C H 0.1238 0.3405 0.8297 0.115 Uiso 0.50 1 d P
C44 C 0.2022(5) 0.487(13) 0.8450(6) 0.07(2) Uani 0.50 1 d P
H44A H 0.1640 0.5088 0.8370 0.108 Uiso 0.50 1 d P
H44B H 0.2252 0.5267 0.8741 0.108 Uiso 0.50 1 d P
H44C H 0.2176 0.4760 0.8028 0.108 Uiso 0.50 1 d P
C45 C 0.3564(3) 0.5000 0.9975(4) 0.053(2) Uani 1 2 d S
C46 C 0.4154(4) 0.5000 0.9876(5) 0.083(3) Uani 1 2 d S
H46A H 0.4332 0.4400 1.0071 0.124 Uiso 0.50 1 d P
H46B H 0.4190 0.5000 0.9403 0.124 Uiso 1 2 d S
H46C H 0.4336 0.5584 1.0089 0.124 Uiso 0.50 1 d P
C47 C 0.3427(6) 0.6123(10) 0.9682(6) 0.063(3) Uani 0.50 1 d P
H47A H 0.3474 0.6139 0.9212 0.094 Uiso 0.50 1 d P
H47B H 0.3042 0.6301 0.9744 0.094 Uiso 0.50 1 d P
H47C H 0.3683 0.6598 0.9920 0.094 Uiso 0.50 1 d P
C48 C 0.3470(5) 0.5000 1.0693(4) 0.078(3) Uani 1 2 d S
H48A H 0.3573 0.4353 1.0886 0.117 Uiso 0.50 1 d P
H48B H 0.3700 0.5516 1.0926 0.117 Uiso 0.50 1 d P
H48C H 0.3076 0.5132 1.0731 0.117 Uiso 0.50 1 d P
C1 C 0.3117(4) 0.2574(6) 0.6774(5) 0.036(2) Uani 0.50 1 d P
C2 C 0.3633(5) 0.2269(8) 0.7227(7) 0.047(3) Uani 0.50 1 d P
H2A H 0.3960 0.2629 0.7101 0.070 Uiso 0.50 1 d P
H2B H 0.3583 0.2431 0.7684 0.070 Uiso 0.50 1 d P
H2C H 0.3696 0.1556 0.7187 0.070 Uiso 0.50 1 d P
C49 C 0.3506(5) 0.1914(7) 0.9478(5) 0.043(2) Uani 0.50 1 d P
C50 C 0.3214(5) 0.1159(8) 0.9011(5) 0.054(3) Uani 0.50 1 d P
H50A H 0.2848 0.1417 0.8832 0.081 Uiso 0.50 1 d P
H50B H 0.3438 0.1029 0.8650 0.081 Uiso 0.50 1 d P
H50C H 0.3164 0.0542 0.9252 0.081 Uiso 0.50 1 d P
C51 C 0.3187(5) 0.2109(9) 1.0055(5) 0.057(3) Uani 0.50 1 d P
H51A H 0.3399 0.2553 1.0367 0.086 Uiso 0.50 1 d P
H51B H 0.2827 0.2418 0.9899 0.086 Uiso 0.50 1 d P
H51C H 0.3118 0.1482 1.0275 0.086 Uiso 0.50 1 d P
C52 C 0.4101(5) 0.1585(9) 0.9721(6) 0.057(3) Uani 0.50 1 d P
H52A H 0.4306 0.1455 0.9341 0.086 Uiso 0.50 1 d P
H52B H 0.4290 0.2105 0.9995 0.086 Uiso 0.50 1 d P
H52C H 0.4087 0.0976 0.9982 0.086 Uiso 0.50 1 d P
Si4 Si 0.38134(11) 0.76492(18) 0.76507(15) 0.0322(5) Uani 0.50 1 d P
O61 O 0.3792(3) 0.6484(5) 0.7784(3) 0.0425(16) Uani 0.50 1 d P
O62 O 0.3293(3) 0.8259(6) 0.7848(4) 0.060(2) Uani 0.50 1 d P
O63 O 0.3904(4) 0.7767(5) 0.6888(4) 0.056(2) Uani 0.50 1 d P
O64 O 0.4362(3) 0.8152(5) 0.8058(4) 0.0542(19) Uani 0.50 1 d P
C61 C 0.2691(4) 0.8116(8) 0.7754(6) 0.046(2) Uani 0.50 1 d P
C62 C 0.2480(5) 0.9093(12) 0.7990(9) 0.096(6) Uani 0.50 1 d P
H62A H 0.2591 0.9629 0.7710 0.144 Uiso 0.50 1 d P
H62B H 0.2070 0.9072 0.7964 0.144 Uiso 0.50 1 d P
H62C H 0.2635 0.9208 0.8447 0.144 Uiso 0.50 1 d P
C63 C 0.2574(8) 0.7824(19) 0.7069(17) 0.063(8) Uani 0.50 1 d P
H63A H 0.2645 0.8367 0.6798 0.094 Uiso 0.50 1 d P
H63B H 0.2819 0.7258 0.7006 0.094 Uiso 0.50 1 d P
H63C H 0.2185 0.7609 0.7004 0.094 Uiso 0.50 1 d P
C64 C 0.2544(6) 0.7312(14) 0.8186(10) 0.112(7) Uani 0.50 1 d P
H64A H 0.2703 0.6691 0.8051 0.167 Uiso 0.50 1 d P
H64B H 0.2693 0.7464 0.8645 0.167 Uiso 0.50 1 d P
H64C H 0.2137 0.7254 0.8159 0.167 Uiso 0.50 1 d P
C65 C 0.4050(5) 0.8571(8) 0.6489(5) 0.050(3) Uani 0.50 1 d P
C66 C 0.3797(8) 0.9508(11) 0.6692(10) 0.113(7) Uani 0.50 1 d P
H66A H 0.3421 0.9579 0.6449 0.170 Uiso 0.50 1 d P
H66B H 0.3768 0.9494 0.7163 0.170 Uiso 0.50 1 d P
H66C H 0.4028 1.0000 0.6583 0.170 Uiso 1 2 d S
C67 C 0.3774(9) 0.8316(17) 0.5791(8) 0.118(7) Uani 0.50 1 d P
H67A H 0.3987 0.7788 0.5606 0.178 Uiso 0.50 1 d P
H67B H 0.3391 0.8087 0.5821 0.178 Uiso 0.50 1 d P
H67C H 0.3767 0.8904 0.5513 0.178 Uiso 0.50 1 d P
C68 C 0.4666(8) 0.8572(14) 0.6493(10) 0.113(7) Uani 0.50 1 d P
H68A H 0.4840 0.8638 0.6948 0.170 Uiso 0.50 1 d P
H68B H 0.4784 0.7951 0.6305 0.170 Uiso 0.50 1 d P
H68C H 0.4776 0.9130 0.6230 0.170 Uiso 0.50 1 d P
C69 C 0.4543(4) 0.8284(8) 0.8738(5) 0.045(2) Uani 0.50 1 d P
C70 C 0.5025(11) 0.894(2) 0.8762(10) 0.179(13) Uani 0.50 1 d P
H70A H 0.5205 0.8860 0.8356 0.269 Uiso 0.50 1 d P
H70B H 0.4906 0.9626 0.8800 0.269 Uiso 0.50 1 d P
H70C H 0.5293 0.8767 0.9142 0.269 Uiso 0.50 1 d P
C71 C 0.4760(8) 0.7303(13) 0.9015(7) 0.100(6) Uani 0.50 1 d P
H71A H 0.4516 0.6768 0.8828 0.149 Uiso 0.50 1 d P
H71B H 0.5139 0.7196 0.8901 0.149 Uiso 0.50 1 d P
H71C H 0.4764 0.7307 0.9496 0.149 Uiso 0.50 1 d P
C72 C 0.4110(9) 0.8629(17) 0.9155(10) 0.127(8) Uani 0.50 1 d P
H72A H 0.3948 0.9251 0.8966 0.191 Uiso 0.50 1 d P
H72B H 0.3822 0.8130 0.9156 0.191 Uiso 0.50 1 d P
H72C H 0.4286 0.8753 0.9602 0.191 Uiso 0.50 1 d P

loop_
_atom_site_aniso_label
_atom_site_aniso_U_11
_atom_site_aniso_U_22
_atom_site_aniso_U_33
_atom_site_aniso_U_23
_atom_site_aniso_U_13
_atom_site_aniso_U_12
U1 0.02470(11) 0.02426(12) 0.03130(12) 0.000 0.00305(8) 0.000
Si1 0.0287(12) 0.0340(14) 0.0369(13) -0.0012(11) -0.0012(10) -0.0010(10)
O1 0.031(3) 0.036(4) 0.044(4) -0.004(3) -0.013(3) 0.001(3)
O2 0.027(3) 0.027(3) 0.038(3) -0.003(2) 0.002(2) 0.001(2)
O3 0.041(4) 0.048(4) 0.043(4) 0.005(3) -0.002(3) -0.008(3)
O4 0.028(3) 0.046(4) 0.053(4) 0.004(3) -0.002(3) -0.001(3)
C3 0.085(9) 0.041(7) 0.050(6) -0.012(5) 0.002(6) 0.007(6)
C4 0.17(3) 0.09(2) 0.077(18) -0.014(15) -0.008(17) 0.022(19)
C5 0.046(4) 0.070(6) 0.044(4) 0.000 0.001(3) 0.000
C6 0.065(9) 0.118(14) 0.126(14) 0.080(12) -0.019(9) -0.024(9)
C7 0.108(13) 0.174(19) 0.056(8) -0.022(9) 0.029(8) -0.060(12)
C8 0.044(5) 0.137(10) 0.056(5) 0.000 0.000(4) 0.000
C9 0.028(8) 0.052(11) 0.049(7) 0.003(6) -0.004(6) 0.002(7)
C10 0.050(9) 0.40(4) 0.138(16) 0.12(2) 0.033(10) 0.078(16)
C11 0.069(11) 0.19(2) 0.137(17) -0.057(16) -0.070(12) 0.021(13)
C12 0.047(16) 0.10(2) 0.37(5) -0.02(2) -0.04(2) 0.037(14)
C21 0.045(5) 0.043(6) 0.030(4) -0.009(4) 0.006(4) 0.006(4)
C22 0.039(5) 0.059(7) 0.055(6) -0.009(5) 0.017(5) 0.006(5)
Si2 0.0248(11) 0.0296(13) 0.0318(12) 0.0008(9) 0.0021(9) 0.0022(9)
O21 0.030(3) 0.025(3) 0.036(3) -0.002(2) 0.001(2) -0.004(2)
O22 0.035(3) 0.038(4) 0.029(3) 0.000(3) 0.000(2) 0.007(3)
O23 0.038(3) 0.031(3) 0.036(3) 0.005(3) 0.002(3) -0.001(3)
O24 0.031(6) 0.028(8) 0.040(6) 0.000(4) -0.002(4) 0.000(4)
C23 0.057(7) 0.044(7) 0.067(7) -0.010(5) 0.013(6) 0.008(5)
C24 0.076(9) 0.084(9) 0.032(6) -0.001(5) 0.003(6) 0.031(8)
C25 0.037(5) 0.053(6) 0.038(5) 0.018(4) -0.002(4) -0.003(5)
C26 0.074(8) 0.063(8) 0.037(5) 0.003(5) -0.003(5) 0.000(6)
C27 0.062(7) 0.057(7) 0.051(6) 0.020(5) -0.003(5) 0.011(6)
C28 0.043(6) 0.070(8) 0.067(7) 0.017(6) -0.013(5) 0.004(6)
C29 0.037(9) 0.019(7) 0.041(9) 0.004(5) -0.005(6) -0.010(5)
C30 0.068(8) 0.045(7) 0.055(7) 0.012(5) -0.002(6) -0.009(6)
C31 0.034(5) 0.057(7) 0.067(7) 0.005(5) 0.006(5) -0.004(5)
C32 0.041(6) 0.040(6) 0.068(7) -0.010(5) 0.009(5) -0.006(5)
C41 0.029(5) 0.051(7) 0.064(7) -0.008(5) 0.013(4) -0.008(4)
C42 0.060(7) 0.059(8) 0.067(7) -0.004(6) 0.020(6) 0.001(6)
Si3 0.0364(13) 0.0328(13) 0.0304(12) -0.0031(10) 0.0074(10) -0.0031(10)
O41 0.038(3) 0.043(4) 0.034(3) 0.000(3) 0.006(3) -0.002(3)
O42 0.036(3) 0.042(4) 0.044(4) -0.005(3) 0.008(3) -0.009(3)
O43 0.043(4) 0.048(4) 0.039(4) -0.011(3) 0.013(3) -0.004(3)
O44 0.043(4) 0.037(4) 0.041(3) 0.004(3) 0.012(3) 0.000(3)
C43 0.043(7) 0.087(10) 0.100(10) -0.033(8) 0.011(7) -0.006(7)
C44 0.045(5) 0.10(7) 0.072(6) 0.000(12) 0.006(4) -0.005(14)
C45 0.050(4) 0.073(6) 0.035(4) 0.000 0.001(3) 0.000
C46 0.052(5) 0.129(10) 0.066(6) 0.000 0.001(4) 0.000
C47 0.064(8) 0.050(8) 0.075(9) -0.004(6) 0.009(7) 0.008(7)
C48 0.098(8) 0.098(8) 0.038(4) 0.000 0.007(5) 0.000
C1 0.032(5) 0.022(4) 0.054(6) -0.006(4) 0.007(4) -0.001(4)
C2 0.062(8) 0.031(6) 0.046(6) -0.001(5) -0.005(6) 0.004(5)
C49 0.066(7) 0.026(5) 0.039(5) 0.000(4) 0.014(5) -0.004(4)
C50 0.069(8) 0.044(6) 0.048(6) 0.000(5) -0.003(5) -0.013(6)
C51 0.075(8) 0.050(7) 0.050(6) 0.011(5) 0.022(6) 0.002(6)
C52 0.062(7) 0.057(7) 0.052(7) 0.014(6) 0.000(6) 0.002(6)
Si4 0.0294(13) 0.0214(13) 0.0461(16) -0.0016(11) 0.0061(11) 0.0031(10)
O61 0.039(4) 0.023(3) 0.063(4) -0.006(3) -0.002(3) -0.002(3)
O62 0.044(4) 0.054(5) 0.085(6) 0.004(4) 0.016(4) 0.004(4)
O63 0.076(6) 0.036(4) 0.060(5) 0.010(4) 0.019(4) 0.013(4)
O64 0.051(5) 0.038(4) 0.072(5) -0.001(4) 0.003(4) -0.004(3)
C61 0.031(5) 0.042(6) 0.066(7) 0.008(5) 0.011(4) 0.010(4)
C62 0.038(7) 0.078(10) 0.174(16) -0.054(10) 0.018(8) 0.008(7)
C63 0.034(7) 0.037(9) 0.12(2) -0.018(10) 0.020(9) 0.009(7)
C64 0.051(8) 0.115(14) 0.170(17) 0.086(13) 0.019(9) 0.006(9)
C65 0.060(7) 0.035(6) 0.057(6) 0.016(5) 0.018(5) 0.017(5)
C66 0.144(17) 0.042(8) 0.167(17) 0.026(9) 0.073(14) 0.013(9)
C67 0.126(16) 0.154(19) 0.074(11) 0.023(11) 0.006(10) 0.029(14)
C68 0.083(12) 0.105(14) 0.157(18) 0.048(13) 0.038(12) 0.019(11)
C69 0.041(5) 0.038(6) 0.057(6) -0.014(5) 0.003(5) -0.005(4)
C70 0.19(2) 0.24(3) 0.104(14) 0.003(16) -0.016(14) -0.19(2)
C71 0.151(17) 0.091(12) 0.054(8) -0.008(8) -0.007(9) 0.023(11)
C72 0.118(16) 0.16(2) 0.105(14) -0.045(14) 0.022(12) 0.053(15)

loop_
_atom_type_symbol
_atom_type_description
_atom_type_scat_dispersion_real
_atom_type_scat_dispersion_imag
_atom_type_scat_source
C C 0.0033 0.0016 'International Tables Vol C Tables 4.2.6.8 and 6.1.1.4'
H H 0.0000 0.0000 'International Tables Vol C Tables 4.2.6.8 and 6.1.1.4'
O O 0.0106 0.0060 'International Tables Vol C Tables 4.2.6.8 and 6.1.1.4'
Si Si 0.0817 0.0704 'International Tables Vol C Tables 4.2.6.8 and 6.1.1.4'
U U -9.6767 9.6646 'International Tables Vol C Tables 4.2.6.8 and 6.1.1.4'

loop_
_geom_angle_atom_site_label_1
_geom_angle_atom_site_label_2
_geom_angle_atom_site_label_3
_geom_angle
_geom_angle_site_symmetry_1
_geom_angle_site_symmetry_3
O21 U1 O21 37.6(3) 6_565 .
O21 U1 O41 130.4(2) 6_565 .
O21 U1 O41 113.0(2) . .
O21 U1 O41 113.0(2) 6_565 6_565
O21 U1 O41 130.4(2) . 6_565
O41 U1 O41 47.0(3) . 6_565
O21 U1 O61 66.5(2) 6_565 .
O21 U1 O61 102.2(2) . .
O41 U1 O61 101.7(3) . .
O41 U1 O61 56.6(3) 6_565 .
O21 U1 O61 102.2(2) 6_565 6_565
O21 U1 O61 66.5(2) . 6_565
O41 U1 O61 56.6(3) . 6_565
O41 U1 O61 101.7(3) 6_565 6_565
O61 U1 O61 141.9(4) . 6_565
O21 U1 O1 124.9(2) 6_565 6_565
O21 U1 O1 114.3(2) . 6_565
O41 U1 O1 102.6(2) . 6_565
O41 U1 O1 114.6(2) 6_565 6_565
O61 U1 O1 122.8(2) . 6_565
O61 U1 O1 94.0(2) 6_565 6_565
O21 U1 O1 114.3(2) 6_565 .
O21 U1 O1 124.9(2) . .
O41 U1 O1 114.6(2) . .
O41 U1 O1 102.6(2) 6_565 .
O61 U1 O1 94.0(2) . .
O61 U1 O1 122.8(2) 6_565 .
O1 U1 O1 28.9(3) 6_565 .
O21 U1 O2 118.7(2) 6_565 .
O21 U1 O2 91.0(2) . .
O41 U1 O2 92.7(2) . .
O41 U1 O2 128.1(2) 6_565 .
O61 U1 O2 154.6(2) . .
O61 U1 O2 63.3(2) 6_565 .
O1 U1 O2 32.45(19) 6_565 .
O1 U1 O2 60.8(2) . .
O21 U1 O2 91.0(2) 6_565 6_565
O21 U1 O2 118.7(2) . 6_565
O41 U1 O2 128.1(2) . 6_565
O41 U1 O2 92.7(2) 6_565 6_565
O61 U1 O2 63.3(2) . 6_565
O61 U1 O2 154.6(2) 6_565 6_565
O1 U1 O2 60.8(2) 6_565 6_565
O1 U1 O2 32.45(19) . 6_565
O2 U1 O2 91.4(3) . 6_565
O21 U1 Si1 109.27(16) 6_565 6_565
O21 U1 Si1 118.70(16) . 6_565
O41 U1 Si1 120.02(18) . 6_565
O41 U1 Si1 108.35(18) 6_565 6_565
O61 U1 Si1 95.39(19) . 6_565
O61 U1 Si1 122.27(19) 6_565 6_565
O1 U1 Si1 28.57(16) 6_565 6_565
O1 U1 Si1 6.20(18) . 6_565
O2 U1 Si1 59.26(14) . 6_565
O2 U1 Si1 32.41(14) 6_565 6_565
O21 U1 Si1 118.70(16) 6_565 .
O21 U1 Si1 109.27(16) . .
O41 U1 Si1 108.35(18) . .
O41 U1 Si1 120.02(18) 6_565 .
O61 U1 Si1 122.27(19) . .
O61 U1 Si1 95.39(19) 6_565 .
O1 U1 Si1 6.20(18) 6_565 .
O1 U1 Si1 28.57(16) . .
O2 U1 Si1 32.41(14) . .
O2 U1 Si1 59.26(14) 6_565 .
Si1 U1 Si1 26.91(10) 6_565 .
O1 Si1 Si1 79.3(4) 6_565 6_565
O1 Si1 O1 42.7(5) 6_565 .
Si1 Si1 O1 36.7(2) 6_565 .
O1 Si1 O3 138.4(5) 6_565 .
Si1 Si1 O3 87.5(3) 6_565 .
O1 Si1 O3 115.1(4) . .
O1 Si1 O4 114.0(5) 6_565 .
Si1 Si1 O4 107.7(3) 6_565 .
O1 Si1 O4 117.2(4) . .
O3 Si1 O4 107.6(4) . .
O1 Si1 O2 55.1(4) 6_565 .
Si1 Si1 O2 131.2(2) 6_565 .
O1 Si1 O2 96.1(3) . .
O3 Si1 O2 114.1(3) . .
O4 Si1 O2 106.1(3) . .
O1 Si1 O3 116.9(5) 6_565 6_565
Si1 Si1 O3 49.33(19) 6_565 6_565
O1 Si1 O3 80.0(3) . 6_565
O3 Si1 O3 38.2(4) . 6_565
O4 Si1 O3 114.7(3) . 6_565
O2 Si1 O3 135.9(3) . 6_565
O1 Si1 U1 14.2(4) 6_565 .
Si1 Si1 U1 76.54(5) 6_565 .
O1 Si1 U1 41.5(2) . .
O3 Si1 U1 124.2(3) . .
O4 Si1 U1 128.2(3) . .
O2 Si1 U1 55.0(2) . .
O3 Si1 U1 106.4(2) 6_565 .
Si1 O1 O1 100.7(4) 6_565 6_565
Si1 O1 O2 89.7(5) 6_565 6_565
O1 O1 O2 159.1(4) 6_565 6_565
Si1 O1 Si1 64.0(4) 6_565 .
O1 O1 Si1 36.7(2) 6_565 .
O2 O1 Si1 148.4(6) 6_565 .
Si1 O1 U1 159.6(6) 6_565 .
O1 O1 U1 75.57(15) 6_565 .
O2 O1 U1 88.3(4) 6_565 .
Si1 O1 U1 110.0(3) . .
O1 O2 C1 161.3(6) 6_565 .
O1 O2 Si1 35.2(3) 6_565 .
C1 O2 Si1 131.5(5) . .
O1 O2 U1 59.2(3) 6_565 .
C1 O2 U1 135.7(5) . .
Si1 O2 U1 92.6(3) . .
O3 O3 C6 124.0(10) 6_565 6_565
O3 O3 C5 62.4(3) 6_565 .
C6 O3 C5 68.5(10) 6_565 .
O3 O3 Si1 92.5(3) 6_565 .
C6 O3 Si1 142.7(11) 6_565 .
C5 O3 Si1 133.8(6) . .
O3 O3 Si1 49.33(19) 6_565 6_565
C6 O3 Si1 170.3(10) 6_565 6_565
C5 O3 Si1 102.0(4) . 6_565
Si1 O3 Si1 43.1(2) . 6_565
C9 O4 C12 6(2) . 6_565
C9 O4 Si1 132.4(9) . .
C12 O4 Si1 126.9(15) 6_565 .
C1 C3 C67 122.9(10) . 6_565
C1 C3 H3A 109.3 . .
C67 C3 H3A 126.8 6_565 .
C1 C3 H3B 109.5 . .
C67 C3 H3B 45.4 6_565 .
H3A C3 H3B 109.7 . .
C1 C3 H3C 109.3 . .
C67 C3 H3C 64.2 6_565 .
H3A C3 H3C 109.5 . .
H3B C3 H3C 109.6 . .
C63 C4 C61 66(10) 6_565 6_565
C63 C4 C1 49(10) 6_565 .
C61 C4 C1 101(2) 6_565 .
C63 C4 H4A 62.5 6_565 .
C61 C4 H4A 39.2 6_565 .
C1 C4 H4A 111.0 . .
C63 C4 H4B 122.4 6_565 .
C61 C4 H4B 146.1 6_565 .
C1 C4 H4B 107.5 . .
H4A C4 H4B 111.5 . .
C63 C4 H4C 129.3 6_565 .
C61 C4 H4C 80.2 6_565 .
C1 C4 H4C 107.8 . .
H4A C4 H4C 111.9 . .
H4B C4 H4C 106.8 . .
O3 C5 O3 55.2(7) . 6_565
O3 C5 C7 143.1(10) . 6_565
O3 C5 C7 108.6(7) 6_565 6_565
O3 C5 C7 108.6(7) . .
O3 C5 C7 143.1(10) 6_565 .
C7 C5 C7 62.4(15) 6_565 .
O3 C5 C8 109.6(6) . .
O3 C5 C8 109.6(6) 6_565 .
C7 C5 C8 107.2(9) 6_565 .
C7 C5 C8 107.2(9) . .
O3 C5 C6 54.7(8) . 6_565
O3 C5 C6 105.1(8) 6_565 6_565
C7 C5 C6 111.1(12) 6_565 6_565
C7 C5 C6 54.7(9) . 6_565
C8 C5 C6 115.0(6) . 6_565
O3 C5 C6 105.1(8) . .
O3 C5 C6 54.7(8) 6_565 .
C7 C5 C6 54.7(9) 6_565 .
C7 C5 C6 111.1(12) . .
C8 C5 C6 115.0(7) . .
C6 C5 C6 130.0(13) 6_565 .
O3 C6 C7 115.8(16) 6_565 6_565
O3 C6 C5 56.8(7) 6_565 .
C7 C6 C5 59.9(11) 6_565 .
O3 C6 H6A 98.2 6_565 .
C7 C6 H6A 92.6 6_565 .
C5 C6 H6A 109.1 . .
O3 C6 H6B 61.3 6_565 .
C7 C6 H6B 157.8 6_565 .
C5 C6 H6B 109.6 . .
H6A C6 H6B 109.6 . .
O3 C6 H6C 152.4 6_565 .
C7 C6 H6C 61.5 6_565 .
C5 C6 H6C 109.4 . .
H6A C6 H6C 109.3 . .
H6B C6 H6C 109.9 . .
C6 C7 C5 65.4(9) 6_565 .
C6 C7 C7 117.4(10) 6_565 6_565
C5 C7 C7 58.8(7) . 6_565
C6 C7 H7A 58.4 6_565 .
C5 C7 H7A 109.3 . .
C7 C7 H7A 165.2 6_565 .
C6 C7 H7B 89.7 6_565 .
C5 C7 H7B 109.2 . .
C7 C7 H7B 83.9 6_565 .
H7A C7 H7B 109.6 . .
C6 C7 H7C 160.5 6_565 .
C5 C7 H7C 109.3 . .
C7 C7 H7C 69.6 6_565 .
H7A C7 H7C 109.7 . .
H7B C7 H7C 109.6 . .
C5 C8 H8A 109.4 . .
C5 C8 H8B 109.4 . .
H8A C8 H8B 109.4 . .
C5 C8 H8C 109.6 . .
H8A C8 H8C 109.5 . .
H8B C8 H8C 109.6 . .
C12 C9 C11 67(10) 6_565 .
C12 C9 O4 106(10) 6_565 .
C11 C9 O4 111.1(13) . .
C12 C9 C12 48(10) 6_565 .
C11 C9 C12 110(3) . .
O4 C9 C12 108(2) . .
C12 C9 C10 145(10) 6_565 .
C11 C9 C10 116(2) . .
O4 C9 C10 105.3(12) . .
C12 C9 C10 106(2) . .
C12 C9 C9 53(10) 6_565 6_565
C11 C9 C9 114.0(13) . 6_565
O4 C9 C9 108.0(9) . 6_565
C12 C9 C9 5(2) . 6_565
C10 C9 C9 101.4(15) . 6_565
C9 C10 C12 3.2(19) . 6_565
C9 C10 H10A 109.5 . .
C12 C10 H10A 111.9 6_565 .
C9 C10 H10B 109.1 . .
C12 C10 H10B 109.6 6_565 .
H10A C10 H10B 109.9 . .
C9 C10 H10C 109.0 . .
C12 C10 H10C 106.0 6_565 .
H10A C10 H10C 110.6 . .
H10B C10 H10C 108.7 . .
C12 C11 C9 6(2) 6_565 .
C12 C11 H11A 108.9 6_565 .
C9 C11 H11A 110.1 . .
C12 C11 H11B 114.1 6_565 .
C9 C11 H11B 108.5 . .
H11A C11 H11B 108.9 . .
C12 C11 H11C 105.8 6_565 .
C9 C11 H11C 110.2 . .
H11A C11 H11C 110.2 . .
H11B C11 H11C 108.9 . .
C9 C12 C12 127(10) 6_565 6_565
C9 C12 C11 107(10) 6_565 6_565
C12 C12 C11 119(2) 6_565 6_565
C9 C12 C9 123(10) 6_565 .
C12 C12 C9 5(2) 6_565 .
C11 C12 C9 123(4) 6_565 .
C9 C12 O4 69(10) 6_565 6_565
C12 C12 O4 111.1(13) 6_565 6_565
C11 C12 O4 111(3) 6_565 6_565
C9 C12 O4 110(3) . 6_565
C9 C12 C10 32(10) 6_565 6_565
C12 C12 C10 103.9(19) 6_565 6_565
C11 C12 C10 112(2) 6_565 6_565
C9 C12 C10 100(3) . 6_565
O4 C12 C10 97(3) 6_565 6_565
C9 C12 H12A 36.8 6_565 .
C12 C12 H12A 114.8 6_565 .
C11 C12 H12A 92.9 6_565 .
C9 C12 H12A 111.1 . .
O4 C12 H12A 105.4 6_565 .
C10 C12 H12A 18.7 6_565 .
C9 C12 H12B 74.0 6_565 .
C12 C12 H12B 113.0 6_565 .
C11 C12 H12B 104.5 6_565 .
C9 C12 H12B 112.6 . .
O4 C12 H12B 7.8 6_565 .
C10 C12 H12B 103.6 6_565 .
H12A C12 H12B 110.3 . .
C9 C12 H12C 123.8 6_565 .
C12 C12 H12C 104.3 6_565 .
C11 C12 H12C 16.4 6_565 .
C9 C12 H12C 108.7 . .
O4 C12 H12C 115.1 6_565 .
C10 C12 H12C 124.7 6_565 .
H12A C12 H12C 106.2 . .
H12B C12 H12C 107.5 . .
O22 C21 C23 109.5(8) . .
O22 C21 C22 111.1(8) . .
C23 C21 C22 111.2(9) . .
O22 C21 C24 104.9(8) . .
C23 C21 C24 109.5(9) . .
C22 C21 C24 110.3(9) . .
O22 C21 C30 50.1(5) . 6_565
C23 C21 C30 140.0(8) . 6_565
C22 C21 C30 63.0(6) . 6_565
C24 C21 C30 109.2(8) . 6_565
C21 C22 C30 70.3(7) . 6_565
C21 C22 H22A 109.5 . .
C30 C22 H22A 57.1 6_565 .
C21 C22 H22B 109.2 . .
C30 C22 H22B 85.2 6_565 .
H22A C22 H22B 109.4 . .
C21 C22 H22C 109.6 . .
C30 C22 H22C 163.7 6_565 .
H22A C22 H22C 109.6 . .
H22B C22 H22C 109.5 . .
C32 Si2 O23 55.9(5) 6_565 .
C32 Si2 O22 137.8(5) 6_565 .
O23 Si2 O22 105.6(3) . .
C32 Si2 O21 116.7(5) 6_565 .
O23 Si2 O21 113.0(3) . .
O22 Si2 O21 105.3(3) . .
C32 Si2 O24 53.4(7) 6_565 .
O23 Si2 O24 107.0(6) . .
O22 Si2 O24 113.8(6) . .
O21 Si2 O24 111.9(4) . .
C32 Si2 C29 54.0(10) 6_565 6_565
O23 Si2 C29 101.1(8) . 6_565
O22 Si2 C29 102.7(8) . 6_565
O21 Si2 C29 127.0(6) . 6_565
O24 Si2 C29 15.6(6) . 6_565
C32 Si2 C30 97.4(6) 6_565 6_565
O23 Si2 C30 114.4(5) . 6_565
O22 Si2 C30 52.6(4) . 6_565
O21 Si2 C30 131.6(4) . 6_565
O24 Si2 C30 61.7(6) . 6_565
C29 Si2 C30 50.2(8) 6_565 6_565
O21 O21 Si2 118.7(2) 6_565 .
O21 O21 U1 71.18(15) 6_565 .
Si2 O21 U1 170.2(4) . .
C21 O22 C30 83.3(7) . 6_565
C21 O22 Si2 130.3(6) . .
C30 O22 Si2 69.7(5) 6_565 .
C25 O23 C32 79.3(7) . 6_565
C25 O23 Si2 133.0(6) . .
C32 O23 Si2 58.1(5) 6_565 .
C29 O24 O24 125(6) 6_565 6_565
C29 O24 C32 89(5) 6_565 6_565
O24 O24 C32 142.7(6) 6_565 6_565
C29 O24 C29 110(7) 6_565 .
O24 O24 C29 15.5(13) 6_565 .
C32 O24 C29 155.9(18) 6_565 .
C29 O24 Si2 94(5) 6_565 .
O24 O24 Si2 123.5(5) 6_565 .
C32 O24 Si2 58.3(8) 6_565 .
C29 O24 Si2 131.3(19) . .
C29 O24 C30 49(5) 6_565 6_565
O24 O24 C30 111.3(7) 6_565 6_565
C32 O24 C30 102.0(11) 6_565 6_565
C29 O24 C30 101.7(19) . 6_565
Si2 O24 C30 63.5(7) . 6_565
C29 O24 C31 41(5) 6_565 6_565
O24 O24 C31 100.9(6) 6_565 6_565
C32 O24 C31 97.3(9) 6_565 6_565
C29 O24 C31 88.4(18) . 6_565
Si2 O24 C31 132.5(8) . 6_565
C30 O24 C31 86.7(7) 6_565 6_565
C68 C23 C21 133.4(11) 6_565 .
C68 C23 H23A 41.7 6_565 .
C21 C23 H23A 109.3 . .
C68 C23 H23B 69.2 6_565 .
C21 C23 H23B 109.3 . .
H23A C23 H23B 109.7 . .
C68 C23 H23C 114.8 6_565 .
C21 C23 H23C 109.4 . .
H23A C23 H23C 109.6 . .
H23B C23 H23C 109.5 . .
C24 C24 C21 136(2) 2_656 .
C24 C24 H24A 111.3 2_656 .
C21 C24 H24A 109.4 . .
C24 C24 H24B 71.8 2_656 .
C21 C24 H24B 109.5 . .
H24A C24 H24B 109.5 . .
C24 C24 H24C 39.9 2_656 .
C21 C24 H24C 109.5 . .
H24A C24 H24C 109.3 . .
H24B C24 H24C 109.5 . .
O23 C25 C26 109.9(8) . .
O23 C25 C28 108.5(8) . .
C26 C25 C28 111.5(10) . .
O23 C25 C27 105.0(8) . .
C26 C25 C27 111.6(9) . .
C28 C25 C27 110.1(9) . .
O23 C25 C32 51.0(5) . 6_565
C26 C25 C32 86.6(8) . 6_565
C28 C25 C32 76.6(7) . 6_565
C27 C25 C32 155.0(9) . 6_565
C71 C26 C25 104.1(11) 6_565 .
C71 C26 H26A 146.5 6_565 .
C25 C26 H26A 109.3 . .
C71 C26 H26B 55.0 6_565 .
C25 C26 H26B 109.5 . .
H26A C26 H26B 109.4 . .
C71 C26 H26C 60.1 6_565 .
C25 C26 H26C 109.3 . .
H26A C26 H26C 109.5 . .
H26B C26 H26C 109.7 . .
C70 C27 C25 131.1(16) 6_565 .
C70 C27 O64 93.5(12) 6_565 6_565
C25 C27 O64 92.9(7) . 6_565
C70 C27 C69 53.3(9) 6_565 6_565
C25 C27 C69 101.8(8) . 6_565
O64 C27 C69 46.6(5) 6_565 6_565
C70 C27 H27A 74.5 6_565 .
C25 C27 H27A 109.7 . .
O64 C27 H27A 19.9 6_565 .
C69 C27 H27A 34.7 6_565 .
C70 C27 H27B 115.0 6_565 .
C25 C27 H27B 109.0 . .
O64 C27 H27B 107.2 6_565 .
C69 C27 H27B 140.9 6_565 .
H27A C27 H27B 109.9 . .
C70 C27 H27C 36.6 6_565 .
C25 C27 H27C 109.0 . .
O64 C27 H27C 127.6 6_565 .
C69 C27 H27C 81.9 6_565 .
H27A C27 H27C 110.1 . .
H27B C27 H27C 109.2 . .
C25 C28 H28A 109.5 . .
C25 C28 H28B 109.5 . .
H28A C28 H28B 109.7 . .
C25 C28 H28C 109.2 . .
H28A C28 H28C 109.4 . .
H28B C28 H28C 109.5 . .
O24 C29 O24 39(4) 6_565 .
O24 C29 C32 72(5) 6_565 .
O24 C29 C32 110.3(14) . .
O24 C29 C30 118(6) 6_565 .
O24 C29 C30 110(2) . .
C32 C29 C30 112.5(19) . .
O24 C29 C31 127(6) 6_565 .
O24 C29 C31 104(2) . .
C32 C29 C31 109.9(17) . .
C30 C29 C31 110.1(12) . .
O24 C29 C29 55(6) 6_565 6_565
O24 C29 C29 15.5(13) . 6_565
C32 C29 C29 125.1(7) . 6_565
C30 C29 C29 104.3(10) . 6_565
C31 C29 C29 92.9(10) . 6_565
O24 C29 Si2 70(5) 6_565 6_565
O24 C29 Si2 99.8(14) . 6_565
C32 C29 Si2 54.8(10) . 6_565
C30 C29 Si2 66.8(12) . 6_565
C31 C29 Si2 155.7(16) . 6_565
C29 C29 Si2 111.4(6) 6_565 6_565
C29 C30 O22 120.5(13) . 6_565
C29 C30 O24 13.6(9) . 6_565
O22 C30 O24 112.1(9) 6_565 6_565
C29 C30 Si2 62.9(11) . 6_565
O22 C30 Si2 57.7(5) 6_565 6_565
O24 C30 Si2 54.8(6) 6_565 6_565
C29 C30 C22 114.9(10) . 6_565
O22 C30 C22 92.0(7) 6_565 6_565
O24 C30 C22 127.8(9) 6_565 6_565
Si2 C30 C22 120.3(8) 6_565 6_565
C29 C30 C21 141.0(13) . 6_565
O22 C30 C21 46.6(5) 6_565 6_565
O24 C30 C21 144.1(10) 6_565 6_565
Si2 C30 C21 95.0(7) 6_565 6_565
C22 C30 C21 46.7(5) 6_565 6_565
C29 C30 H30A 110.2 . .
O22 C30 H30A 120.1 6_565 .
O24 C30 H30A 110.1 6_565 .
Si2 C30 H30A 145.1 6_565 .
C22 C30 H30A 94.1 6_565 .
C21 C30 H30A 105.8 6_565 .
C29 C30 H30B 109.1 . .
O22 C30 H30B 26.5 6_565 .
O24 C30 H30B 97.0 6_565 .
Si2 C30 H30B 50.9 6_565 .
C22 C30 H30B 117.9 6_565 .
C21 C30 H30B 71.5 6_565 .
H30A C30 H30B 109.7 . .
C29 C30 H30C 109.2 . .
O22 C30 H30C 82.8 6_565 .
O24 C30 H30C 120.5 6_565 .
Si2 C30 H30C 104.8 6_565 .
C22 C30 H30C 15.5 6_565 .
C21 C30 H30C 42.3 6_565 .
H30A C30 H30C 109.5 . .
H30B C30 H30C 109.2 . .
C29 C31 C31 87.1(10) . 6_565
C29 C31 O24 11.7(11) . 6_565
C31 C31 O24 79.1(6) 6_565 6_565
C29 C31 H31A 109.7 . .
C31 C31 H31A 76.6 6_565 .
O24 C31 H31A 99.3 6_565 .
C29 C31 H31B 109.6 . .
C31 C31 H31B 49.5 6_565 .
O24 C31 H31B 109.5 6_565 .
H31A C31 H31B 108.9 . .
C29 C31 H31C 109.4 . .
C31 C31 H31C 158.0 6_565 .
O24 C31 H31C 119.2 6_565 .
H31A C31 H31C 109.5 . .
H31B C31 H31C 109.7 . .
O24 C32 O23 130.7(11) 6_565 6_565
O24 C32 C29 18.4(7) 6_565 .
O23 C32 C29 123.0(13) 6_565 .
O24 C32 Si2 68.4(8) 6_565 6_565
O23 C32 Si2 66.0(5) 6_565 6_565
C29 C32 Si2 71.3(11) . 6_565
O24 C32 C25 177.8(9) 6_565 6_565
O23 C32 C25 49.7(5) 6_565 6_565
C29 C32 C25 159.6(10) . 6_565
Si2 C32 C25 112.8(7) 6_565 6_565
O24 C32 H32A 98.2 6_565 .
O23 C32 H32A 58.0 6_565 .
C29 C32 H32A 108.8 . .
Si2 C32 H32A 42.7 6_565 .
C25 C32 H32A 83.7 6_565 .
O24 C32 H32B 101.0 6_565 .
O23 C32 H32B 126.7 6_565 .
C29 C32 H32B 110.1 . .
Si2 C32 H32B 142.7 6_565 .
C25 C32 H32B 79.3 6_565 .
H32A C32 H32B 109.2 . .
O24 C32 H32C 127.8 6_565 .
O23 C32 H32C 51.5 6_565 .
C29 C32 H32C 109.4 . .
Si2 C32 H32C 104.2 6_565 .
C25 C32 H32C 50.3 6_565 .
H32A C32 H32C 109.5 . .
H32B C32 H32C 109.7 . .
O42 C41 C42 108.7(9) . .
O42 C41 C43 104.5(9) . .
C42 C41 C43 112.4(10) . .
O42 C41 C44 110.1(12) . .
C42 C41 C44 109(3) . .
C43 C41 C44 112(2) . .
O42 C41 C44 111.4(10) . 6_565
C42 C41 C44 105(2) . 6_565
C43 C41 C44 115.2(17) . 6_565
C44 C41 C44 4(5) . 6_565
C41 C42 C51 120.2(10) . 7_557
C41 C42 H42A 109.7 . .
C51 C42 H42A 10.9 7_557 .
C41 C42 H42B 109.5 . .
C51 C42 H42B 106.5 7_557 .
H42A C42 H42B 109.5 . .
C41 C42 H42C 109.3 . .
C51 C42 H42C 101.5 7_557 .
H42A C42 H42C 109.5 . .
H42B C42 H42C 109.3 . .
C47 Si3 O41 122.0(6) 6_565 .
C47 Si3 O44 75.8(6) 6_565 .
O41 Si3 O44 106.0(3) . .
C47 Si3 O42 122.1(6) 6_565 .
O41 Si3 O42 112.6(4) . .
O44 Si3 O42 107.3(4) . .
C47 Si3 O43 37.1(5) 6_565 .
O41 Si3 O43 111.4(4) . .
O44 Si3 O43 112.9(4) . .
O42 Si3 O43 106.7(4) . .
Si3 O41 O41 120.8(2) . 6_565
Si3 O41 U1 169.8(4) . .
O41 O41 U1 66.52(17) 6_565 .
C41 O42 C64 107.6(8) . 6_565
C41 O42 Si3 132.7(6) . .
C64 O42 Si3 107.9(7) 6_565 .
C47 O43 C45 88.0(10) 6_565 .
C47 O43 O43 140.7(9) 6_565 6_565
C45 O43 O43 56.6(4) . 6_565
C47 O43 Si3 64.1(9) 6_565 .
C45 O43 Si3 130.8(6) . .
O43 O43 Si3 124.7(3) 6_565 .
C49 O44 Si3 129.9(6) . .
C49 O44 C47 105.5(6) . 6_565
Si3 O44 C47 49.2(5) . 6_565
C41 C43 H43A 109.8 . .
C41 C43 H43B 109.7 . .
H43A C43 H43B 109.5 . .
C41 C43 H43C 109.3 . .
H43A C43 H43C 109.3 . .
H43B C43 H43C 109.1 . .
C44 C44 C41 155(3) 6_565 .
C44 C44 C41 20.2(19) 6_565 6_565
C41 C44 C41 135.1(13) . 6_565
C44 C44 H44A 72.2 6_565 .
C41 C44 H44A 105.9 . .
C41 C44 H44A 73.2 6_565 .
C44 C44 H44B 55.0 6_565 .
C41 C44 H44B 107.6 . .
C41 C44 H44B 44.0 6_565 .
H44A C44 H44B 114.8 . .
C44 C44 H44C 98.7 6_565 .
C41 C44 H44C 104.8 . .
C41 C44 H44C 117.8 6_565 .
H44A C44 H44C 110.3 . .
H44B C44 H44C 112.7 . .
O43 C45 O43 66.8(8) 6_565 .
O43 C45 C46 126.0(6) 6_565 .
O43 C45 C46 126.0(6) . .
O43 C45 C48 108.5(6) 6_565 .
O43 C45 C48 108.5(6) . .
C46 C45 C48 113.0(7) . .
O43 C45 C47 102.6(8) 6_565 6_565
O43 C45 C47 37.4(5) . 6_565
C46 C45 C47 96.3(6) . 6_565
C48 C45 C47 107.8(5) . 6_565
O43 C45 C47 37.4(5) 6_565 .
O43 C45 C47 102.6(8) . .
C46 C45 C47 96.3(6) . .
C48 C45 C47 107.8(5) . .
C47 C45 C47 133.7(11) 6_565 .
C45 C46 H46A 109.5 . .
C45 C46 H46B 109.4 . .
H46A C46 H46B 108.4 . .
C45 C46 H46C 109.5 . .
H46A C46 H46C 109.5 . .
H46B C46 H46C 110.6 . .
O43 C47 Si3 78.7(10) 6_565 6_565
O43 C47 C45 54.6(8) 6_565 .
Si3 C47 C45 118.8(9) 6_565 .
O43 C47 O44 133.5(12) 6_565 6_565
Si3 C47 O44 54.9(5) 6_565 6_565
C45 C47 O44 150.0(9) . 6_565
O43 C47 H47A 94.1 6_565 .
Si3 C47 H47A 31.0 6_565 .
C45 C47 H47A 109.5 . .
O44 C47 H47A 48.1 6_565 .
O43 C47 H47B 66.3 6_565 .
Si3 C47 H47B 78.8 6_565 .
C45 C47 H47B 109.5 . .
O44 C47 H47B 98.3 6_565 .
H47A C47 H47B 109.6 . .
O43 C47 H47C 155.6 6_565 .
Si3 C47 H47C 125.0 6_565 .
C45 C47 H47C 109.4 . .
O44 C47 H47C 70.1 6_565 .
H47A C47 H47C 109.5 . .
H47B C47 H47C 109.3 . .
C45 C48 H48A 109.4 . .
C45 C48 H48B 109.4 . .
H48A C48 H48B 109.5 . .
C45 C48 H48C 109.4 . .
H48A C48 H48C 109.5 . .
H48B C48 H48C 109.5 . .
O2 C1 C3 109.4(8) . .
O2 C1 C2 106.3(7) . .
C3 C1 C2 112.1(9) . .
O2 C1 C63 106.7(11) . 6_565
C3 C1 C63 112.7(15) . 6_565
C2 C1 C63 109.3(13) . 6_565
O2 C1 C4 110.8(15) . .
C3 C1 C4 106.6(15) . .
C2 C1 C4 111.7(15) . .
C63 C1 C4 6(2) 6_565 .
O2 C1 Si4 97.4(5) . 6_565
C3 C1 Si4 125.8(7) . 6_565
C2 C1 Si4 13.9(5) . 6_565
C63 C1 Si4 102.6(12) 6_565 6_565
C4 C1 Si4 106.3(14) . 6_565
Si4 C2 O63 112.0(14) 6_565 6_565
Si4 C2 C1 142.9(12) 6_565 .
O63 C2 C1 98.4(11) 6_565 .
Si4 C2 O62 65.2(8) 6_565 6_565
O63 C2 O62 151.6(11) 6_565 6_565
C1 C2 O62 97.6(8) . 6_565
Si4 C2 H2A 83.1 6_565 .
O63 C2 H2A 40.7 6_565 .
C1 C2 H2A 109.4 . .
O62 C2 H2A 148.3 6_565 .
Si4 C2 H2B 35.1 6_565 .
O63 C2 H2B 145.7 6_565 .
C1 C2 H2B 109.8 . .
O62 C2 H2B 43.8 6_565 .
H2A C2 H2B 109.1 . .
Si4 C2 H2C 97.7 6_565 .
O63 C2 H2C 77.1 6_565 .
C1 C2 H2C 109.9 . .
O62 C2 H2C 75.4 6_565 .
H2A C2 H2C 109.1 . .
H2B C2 H2C 109.7 . .
O44 C49 C51 111.3(8) . .
O44 C49 C50 108.1(8) . .
C51 C49 C50 111.5(10) . .
O44 C49 C52 104.4(8) . .
C51 C49 C52 110.0(9) . .
C50 C49 C52 111.2(9) . .
O44 C49 C72 90.1(8) . 6_565
C51 C49 C72 149.0(11) . 6_565
C50 C49 C72 80.6(9) . 6_565
C52 C49 C72 40.6(8) . 6_565
C49 C50 H50A 109.3 . .
C49 C50 H50B 109.6 . .
H50A C50 H50B 109.6 . .
C49 C50 H50C 109.3 . .
H50A C50 H50C 109.3 . .
H50B C50 H50C 109.5 . .
C49 C51 C42 112.1(9) . 7_557
C49 C51 H51A 109.9 . .
C42 C51 H51A 100.0 7_557 .
C49 C51 H51B 109.4 . .
C42 C51 H51B 115.8 7_557 .
H51A C51 H51B 109.3 . .
C49 C51 H51C 109.7 . .
C42 C51 H51C 9.9 7_557 .
H51A C51 H51C 109.6 . .
H51B C51 H51C 109.0 . .
C72 C52 C49 82.8(13) 6_565 .
C72 C52 H52A 29.1 6_565 .
C49 C52 H52A 109.5 . .
C72 C52 H52B 132.1 6_565 .
C49 C52 H52B 109.7 . .
H52A C52 H52B 109.7 . .
C72 C52 H52C 109.1 6_565 .
C49 C52 H52C 109.3 . .
H52A C52 H52C 109.2 . .
H52B C52 H52C 109.4 . .
C2 Si4 O62 82.7(9) 6_565 .
C2 Si4 O61 104.8(7) 6_565 .
O62 Si4 O61 115.1(4) . .
C2 Si4 O63 35.5(9) 6_565 .
O62 Si4 O63 113.1(5) . .
O61 Si4 O63 105.8(4) . .
C2 Si4 O64 133.8(8) 6_565 .
O62 Si4 O64 105.9(4) . .
O61 Si4 O64 111.3(4) . .
O63 Si4 O64 105.2(4) . .
C2 Si4 C1 23.2(8) 6_565 6_565
O62 Si4 C1 74.9(4) . 6_565
O61 Si4 C1 88.2(3) . 6_565
O63 Si4 C1 55.5(4) . 6_565
O64 Si4 C1 156.7(4) . 6_565
Si4 O61 U1 153.3(4) . .
C61 O62 Si4 134.6(8) . .
C61 O62 C2 113.3(8) . 6_565
Si4 O62 C2 32.0(4) . 6_565
C2 O63 C65 130.7(10) 6_565 .
C2 O63 Si4 32.5(8) 6_565 .
C65 O63 Si4 134.4(7) . .
C69 O64 Si4 134.0(7) . .
C69 O64 C27 66.8(6) . 6_565
Si4 O64 C27 155.2(6) . 6_565
C63 C61 O62 104.3(10) . .
C63 C61 C64 110.1(16) . .
O62 C61 C64 108.8(9) . .
C63 C61 C62 120.6(14) . .
O62 C61 C62 102.1(9) . .
C64 C61 C62 110.0(13) . .
C63 C61 C4 8(2) . 6_565
O62 C61 C4 108.3(16) . 6_565
C64 C61 C4 114.6(19) . 6_565
C62 C61 C4 112.2(17) . 6_565
C61 C62 H62A 109.7 . .
C61 C62 H62B 109.2 . .
H62A C62 H62B 109.3 . .
C61 C62 H62C 109.6 . .
H62A C62 H62C 109.8 . .
H62B C62 H62C 109.2 . .
C4 C63 C61 105(10) 6_565 .
C4 C63 C1 125(10) 6_565 6_565
C61 C63 C1 112.1(17) . 6_565
C4 C63 H63A 49.8 6_565 .
C61 C63 H63A 108.9 . .
C1 C63 H63A 80.3 6_565 .
C4 C63 H63B 147.6 6_565 .
C61 C63 H63B 106.4 . .
C1 C63 H63B 32.7 6_565 .
H63A C63 H63B 112.1 . .
C4 C63 H63C 66.8 6_565 .
C61 C63 H63C 106.9 . .
C1 C63 H63C 131.8 6_565 .
H63A C63 H63C 112.8 . .
H63B C63 H63C 109.5 . .
C61 C64 O42 160.5(16) . 6_565
C61 C64 H64A 109.8 . .
O42 C64 H64A 76.1 6_565 .
C61 C64 H64B 109.3 . .
O42 C64 H64B 52.0 6_565 .
H64A C64 H64B 109.5 . .
C61 C64 H64C 109.5 . .
O42 C64 H64C 84.7 6_565 .
H64A C64 H64C 109.8 . .
H64B C64 H64C 108.9 . .
O63 C65 C66 110.7(10) . .
O63 C65 C68 108.0(10) . .
C66 C65 C68 116.1(14) . .
O63 C65 C67 104.5(12) . .
C66 C65 C67 107.4(13) . .
C68 C65 C67 109.5(14) . .
C66 C66 C65 148.5(8) 6_575 .
C66 C66 H66A 84.4 6_575 .
C65 C66 H66A 109.0 . .
C66 C66 H66B 91.1 6_575 .
C65 C66 H66B 109.7 . .
H66A C66 H66B 109.6 . .
C66 C66 H66C 43.2 6_575 .
C65 C66 H66C 105.7 . .
H66A C66 H66C 111.0 . .
H66B C66 H66C 111.8 . .
C65 C67 C3 95.1(11) . 6_565
C65 C67 H67A 109.1 . .
C3 C67 H67A 107.9 6_565 .
C65 C67 H67B 108.9 . .
C3 C67 H67B 16.1 6_565 .
H67A C67 H67B 109.4 . .
C65 C67 H67C 109.5 . .
C3 C67 H67C 123.8 6_565 .
H67A C67 H67C 110.0 . .
H67B C67 H67C 109.9 . .
C23 C68 C65 118.7(17) 6_565 .
C23 C68 H68A 125.7 6_565 .
C65 C68 H68A 109.1 . .
C23 C68 H68B 31.7 6_565 .
C65 C68 H68B 109.4 . .
H68A C68 H68B 109.7 . .
C23 C68 H68C 78.2 6_565 .
C65 C68 H68C 109.3 . .
H68A C68 H68C 109.6 . .
H68B C68 H68C 109.7 . .
O64 C69 C70 105.5(11) . .
O64 C69 C72 115.9(11) . .
C70 C69 C72 113.3(17) . .
O64 C69 C71 108.2(9) . .
C70 C69 C71 106.4(16) . .
C72 C69 C71 107.2(13) . .
O64 C69 C27 66.7(6) . 6_565
C70 C69 C27 46.4(11) . 6_565
C72 C69 C27 154.7(13) . 6_565
C71 C69 C27 94.8(10) . 6_565
C27 C70 C69 80.3(12) 6_565 .
C27 C70 H70A 29.4 6_565 .
C69 C70 H70A 109.0 . .
C27 C70 H70B 127.6 6_565 .
C69 C70 H70B 110.0 . .
H70A C70 H70B 109.8 . .
C27 C70 H70C 114.4 6_565 .
C69 C70 H70C 109.2 . .
H70A C70 H70C 108.8 . .
H70B C70 H70C 110.1 . .
C26 C71 C69 118.2(12) 6_565 .
C26 C71 H71A 68.5 6_565 .
C69 C71 H71A 109.5 . .
C26 C71 H71B 41.5 6_565 .
C69 C71 H71B 109.6 . .
H71A C71 H71B 109.5 . .
C26 C71 H71C 130.1 6_565 .
C69 C71 H71C 109.5 . .
H71A C71 H71C 109.3 . .
H71B C71 H71C 109.5 . .
C52 C72 C69 124.4(17) 6_565 .
C52 C72 C49 56.6(12) 6_565 6_565
C69 C72 C49 136.1(15) . 6_565
C52 C72 H72A 122.4 6_565 .
C69 C72 H72A 108.3 . .
C49 C72 H72A 100.8 6_565 .
C52 C72 H72B 74.9 6_565 .
C69 C72 H72B 109.4 . .
C49 C72 H72B 27.7 6_565 .
H72A C72 H72B 109.9 . .
C52 C72 H72C 36.0 6_565 .
C69 C72 H72C 109.0 . .
C49 C72 H72C 90.8 6_565 .
H72A C72 H72C 109.4 . .
H72B C72 H72C 110.9 . .

loop_
_geom_bond_atom_site_label_1
_geom_bond_atom_site_label_2
_geom_bond_distance
_geom_bond_site_symmetry_2
U1 O21 2.101(6) 6_565
U1 O21 2.101(6) .
U1 O41 2.115(6) .
U1 O41 2.115(6) 6_565
U1 O61 2.120(6) .
U1 O61 2.120(6) 6_565
U1 O1 2.193(6) 6_565
U1 O1 2.193(6) .
U1 O2 2.551(6) .
U1 O2 2.551(6) 6_565
U1 Si1 3.113(3) 6_565
U1 Si1 3.113(3) .
Si1 O1 0.963(6) 6_565
Si1 Si1 1.449(5) 6_565
Si1 O1 1.584(6) .
Si1 O3 1.607(7) .
Si1 O4 1.610(7) .
Si1 O2 1.671(6) .
Si1 O3 2.117(7) 6_565
O1 Si1 0.963(6) 6_565
O1 O1 1.093(12) 6_565
O1 O2 1.370(8) 6_565
O2 O1 1.370(8) 6_565
O2 C1 1.453(10) .
O3 O3 1.311(13) 6_565
O3 C6 1.381(15) 6_565
O3 C5 1.416(9) .
O3 Si1 2.117(7) 6_565
O4 C9 1.442(19) .
O4 C12 1.49(4) 6_565
C3 C1 1.508(14) .
C3 C67 1.84(2) 6_565
C3 H3A 0.9792 .
C3 H3B 0.9779 .
C3 H3C 0.9808 .
C4 C63 0.23(6) 6_565
C4 C61 1.53(4) 6_565
C4 C1 1.74(4) .
C4 H4A 0.9365 .
C4 H4B 0.9986 .
C4 H4C 0.9946 .
C5 O3 1.416(9) 6_565
C5 C7 1.498(16) 6_565
C5 C7 1.498(16) .
C5 C8 1.502(11) .
C5 C6 1.575(18) 6_565
C5 C6 1.575(18) .
C6 O3 1.381(15) 6_565
C6 C7 1.41(2) 6_565
C6 H6A 0.9830 .
C6 H6B 0.9760 .
C6 H6C 0.9791 .
C7 C6 1.41(2) 6_565
C7 C7 1.55(4) 6_565
C7 H7A 0.9783 .
C7 H7B 0.9797 .
C7 H7C 0.9790 .
C8 H8A 0.9808 .
C8 H8B 0.9803 .
C8 H8C 0.9785 .
C9 C12 0.15(6) 6_565
C9 C11 1.41(3) .
C9 C12 1.45(2) .
C9 C10 1.47(3) .
C9 C9 1.54(4) 6_565
C10 C12 1.60(4) 6_565
C10 H10A 0.9655 .
C10 H10B 0.9887 .
C10 H10C 0.9806 .
C11 C12 1.36(4) 6_565
C11 H11A 0.9751 .
C11 H11B 0.9913 .
C11 H11C 0.9762 .
C12 C9 0.15(6) 6_565
C12 C12 1.36(7) 6_565
C12 C11 1.36(4) 6_565
C12 O4 1.49(4) 6_565
C12 C10 1.60(4) 6_565
C12 H12A 0.9829 .
C12 H12B 0.9668 .
C12 H12C 1.0176 .
C21 O22 1.445(10) .
C21 C23 1.503(15) .
C21 C22 1.527(14) .
C21 C24 1.530(14) .
C21 C30 1.975(14) 6_565
C22 C30 1.868(15) 6_565
C22 H22A 0.9795 .
C22 H22B 0.9814 .
C22 H22C 0.9788 .
Si2 C32 1.505(11) 6_565
Si2 O23 1.619(6) .
Si2 O22 1.623(6) .
Si2 O21 1.634(6) .
Si2 O24 1.645(18) .
Si2 C29 1.74(3) 6_565
Si2 C30 1.800(13) 6_565
O21 O21 1.356(11) 6_565
O22 C30 1.525(14) 6_565
O23 C25 1.438(10) .
O23 C32 1.467(12) 6_565
O24 C29 0.470(17) 6_565
O24 O24 1.11(3) 6_565
O24 C32 1.42(2) 6_565
O24 C29 1.433(12) .
O24 C30 1.772(18) 6_565
O24 C31 1.853(17) 6_565
C23 C68 1.41(2) 6_565
C23 H23A 0.9780 .
C23 H23B 0.9792 .
C23 H23C 0.9802 .
C24 C24 0.83(2) 2_656
C24 H24A 0.9813 .
C24 H24B 0.9787 .
C24 H24C 0.9803 .
C25 C26 1.513(16) .
C25 C28 1.529(15) .
C25 C27 1.559(16) .
C25 C32 1.854(14) 6_565
C26 C71 1.45(2) 6_565
C26 H26A 0.9814 .
C26 H26B 0.9790 .
C26 H26C 0.9779 .
C27 C70 1.32(3) 6_565
C27 O64 1.794(14) 6_565
C27 C69 1.795(16) 6_565
C27 H27A 0.9722 .
C27 H27B 0.9828 .
C27 H27C 0.9805 .
C28 H28A 0.9797 .
C28 H28B 0.9779 .
C28 H28C 0.9812 .
C29 O24 0.470(17) 6_565
C29 C32 1.49(3) .
C29 C30 1.51(3) .
C29 C31 1.53(2) .
C29 C29 1.65(5) 6_565
C29 Si2 1.74(3) 6_565
C30 O22 1.525(14) 6_565
C30 O24 1.772(18) 6_565
C30 Si2 1.800(13) 6_565
C30 C22 1.868(15) 6_565
C30 C21 1.975(14) 6_565
C30 H30A 0.9774 .
C30 H30B 0.9803 .
C30 H30C 0.9824 .
C31 C31 1.81(2) 6_565
C31 O24 1.853(17) 6_565
C31 H31A 0.9844 .
C31 H31B 0.9825 .
C31 H31C 0.9752 .
C32 O24 1.42(2) 6_565
C32 O23 1.467(12) 6_565
C32 Si2 1.505(11) 6_565
C32 C25 1.854(14) 6_565
C32 H32A 0.9828 .
C32 H32B 0.9801 .
C32 H32C 0.9769 .
C41 O42 1.449(12) .
C41 C42 1.503(15) .
C41 C43 1.511(16) .
C41 C44 1.56(16) .
C41 C44 1.89(16) 6_565
C42 C51 1.720(16) 7_557
C42 H42A 0.9784 .
C42 H42B 0.9806 .
C42 H42C 0.9813 .
Si3 C47 1.495(13) 6_565
Si3 O41 1.613(6) .
Si3 O44 1.616(7) .
Si3 O42 1.622(7) .
Si3 O43 1.630(7) .
O41 O41 1.686(13) 6_565
O42 C64 1.534(16) 6_565
O43 C47 1.003(14) 6_565
O43 C45 1.346(9) .
O43 O43 1.482(15) 6_565
O44 C49 1.451(11) .
O44 C47 1.914(16) 6_565
C43 H43A 0.9780 .
C43 H43B 0.9811 .
C43 H43C 0.9835 .
C44 C44 0.4(4) 6_565
C44 C41 1.89(16) 6_565
C44 H44A 0.9639 .
C44 H44B 0.9353 .
C44 H44C 0.9867 .
C45 O43 1.346(9) 6_565
C45 C46 1.460(12) .
C45 C48 1.507(11) .
C45 C47 1.650(14) 6_565
C45 C47 1.650(14) .
C46 H46A 0.9800 .
C46 H46B 0.9792 .
C46 H46C 0.9800 .
C47 O43 1.003(14) 6_565
C47 Si3 1.495(13) 6_565
C47 O44 1.914(16) 6_565
C47 H47A 0.9782 .
C47 H47B 0.9801 .
C47 H47C 0.9813 .
C48 H48A 0.9797 .
C48 H48B 0.9798 .
C48 H48C 0.9795 .
C1 C2 1.524(15) .
C1 C63 1.60(2) 6_565
C1 Si4 2.333(10) 6_565
C2 Si4 0.929(12) 6_565
C2 O63 1.004(13) 6_565
C2 O62 1.738(15) 6_565
C2 H2A 0.9860 .
C2 H2B 0.9790 .
C2 H2C 0.9784 .
C49 C51 1.502(14) .
C49 C50 1.515(14) .
C49 C52 1.530(16) .
C49 C72 1.82(3) 6_565
C50 H50A 0.9802 .
C50 H50B 0.9773 .
C50 H50C 0.9815 .
C51 C42 1.720(16) 7_557
C51 H51A 0.9779 .
C51 H51B 0.9848 .
C51 H51C 0.9809 .
C52 C72 1.19(2) 6_565
C52 H52A 0.9803 .
C52 H52B 0.9773 .
C52 H52C 0.9829 .
Si4 C2 0.929(12) 6_565
Si4 O62 1.591(8) .
Si4 O61 1.598(7) .
Si4 O63 1.603(8) .
Si4 O64 1.630(8) .
Si4 C1 2.333(10) 6_565
O62 C61 1.458(12) .
O62 C2 1.738(15) 6_565
O63 C2 1.004(13) 6_565
O63 C65 1.425(12) .
O64 C69 1.418(12) .
O64 C27 1.794(14) 6_565
C61 C63 1.45(3) .
C61 C64 1.466(17) .
C61 C62 1.512(16) .
C61 C4 1.53(4) 6_565
C62 H62A 0.9774 .
C62 H62B 0.9844 .
C62 H62C 0.9787 .
C63 C4 0.23(6) 6_565
C63 C1 1.60(2) 6_565
C63 H63A 0.9452 .
C63 H63B 0.9834 .
C63 H63C 0.9765 .
C64 O42 1.534(16) 6_565
C64 H64A 0.9741 .
C64 H64B 0.9855 .
C64 H64C 0.9820 .
C65 C66 1.485(18) .
C65 C68 1.49(2) .
C65 C67 1.54(2) .
C66 C66 1.33(3) 6_575
C66 H66A 0.9871 .
C66 H66B 0.9713 .
C66 H66C 0.9108 .
C67 C3 1.84(2) 6_565
C67 H67A 0.9797 .
C67 H67B 0.9814 .
C67 H67C 0.9735 .
C68 C23 1.41(2) 6_565
C68 H68A 0.9797 .
C68 H68B 0.9779 .
C68 H68C 0.9789 .
C69 C70 1.460(18) .
C69 C72 1.50(2) .
C69 C71 1.510(19) .
C69 C27 1.795(16) 6_565
C70 C27 1.32(3) 6_565
C70 H70A 0.9856 .
C70 H70B 0.9707 .
C70 H70C 0.9821 .
C71 C26 1.45(2) 6_565
C71 H71A 0.9811 .
C71 H71B 0.9785 .
C71 H71C 0.9810 .
C72 C52 1.19(2) 6_565
C72 C49 1.82(3) 6_565
C72 H72A 0.9864 .
C72 H72B 0.9683 .
C72 H72C 0.9751 .
